data_7117607
loop_
_publ_author_name
'Doistau, Benjamin'
'Cantin, Jean-Louis'
'Chamoreau, Lise-Marie'
'Marvaud, Val\'erie'
'Hasenknopf, Bernold'
'Vives, Guillaume'

_publ_section_title
;
 Mechanical switching of magnetic interaction by tweezers-type complex.
;
_journal_issue 65
_journal_name_full 'Chemical communications (Cambridge, England)'
_journal_page_first 12916
_journal_page_last 12919
_journal_paper_doi 10.1039/c5cc04980f
_journal_volume 51
_journal_year 2015
_chemical_formula_moiety 'C91 H98 Cl2 Cu2 N7 O4 Zn, 3(C H Cl3)'
_chemical_formula_sum 'C94 H101 Cl11 Cu2 N7 O4 Zn'
_chemical_formula_weight 1975.21
_chemical_name_systematic
;
 ?
;
_space_group_crystal_system monoclinic
_space_group_IT_number 15
_space_group_name_Hall '-C 2yc'
_space_group_name_H-M_alt 'C 1 2/c 1'
_symmetry_space_group_name_Hall '-C 2yc'
_symmetry_space_group_name_H-M 'C 1 2/c 1'
_atom_sites_solution_hydrogens geom
_atom_sites_solution_primary direct
_audit_creation_date 2014-12-02
_audit_creation_method
;
Olex2 1.2
(compiled 2014.02.28 svn.r2899 for OlexSys, GUI svn.r4781)
;
_audit_update_record
;
2015-03-04 deposited with the CCDC.
2015-07-08 downloaded from the CCDC.
;
_cell_angle_alpha 90
_cell_angle_beta 98.123(2)
_cell_angle_gamma 90
_cell_formula_units_Z 8
_cell_length_a 69.071(3)
_cell_length_b 14.7327(6)
_cell_length_c 19.7966(8)
_cell_measurement_reflns_used 9939
_cell_measurement_temperature 200
_cell_measurement_theta_max 69.87
_cell_measurement_theta_min 4.74
_cell_volume 19943.0(14)
_computing_cell_refinement 'Bruker SAINT'
_computing_data_collection 'Bruker APEX2'
_computing_data_reduction 'Bruker SAINT'
_computing_molecular_graphics 'Olex2 (Dolomanov et al., 2009)'
_computing_publication_material 'Olex2 (Dolomanov et al., 2009)'
_computing_structure_refinement 'ShelXL (Sheldrick, 2008)'
_computing_structure_solution 'ShelXT (Sheldrick, 2008)'
_diffrn_ambient_temperature 200
_diffrn_detector 'Bruker APEX2 area detector'
_diffrn_detector_area_resol_mean 7.9
_diffrn_detector_type 'CCD area detector'
_diffrn_measured_fraction_theta_full 0.991
_diffrn_measured_fraction_theta_max 0.977
_diffrn_measurement_device 'four-circle diffractometer'
_diffrn_measurement_device_type 'Bruker QUAZAR'
_diffrn_measurement_method '\f and \w scans'
_diffrn_radiation_monochromator 'mirror optics'
_diffrn_radiation_probe x-ray
_diffrn_radiation_type CuK\a
_diffrn_radiation_wavelength 1.54178
_diffrn_reflns_av_R_equivalents 0.0403
_diffrn_reflns_av_unetI/netI 0.0314
_diffrn_reflns_laue_measured_fraction_full 0.991
_diffrn_reflns_laue_measured_fraction_max 0.977
_diffrn_reflns_limit_h_max 77
_diffrn_reflns_limit_h_min -84
_diffrn_reflns_limit_k_max 17
_diffrn_reflns_limit_k_min -13
_diffrn_reflns_limit_l_max 24
_diffrn_reflns_limit_l_min -22
_diffrn_reflns_number 84593
_diffrn_reflns_point_group_measured_fraction_full 0.991
_diffrn_reflns_point_group_measured_fraction_max 0.977
_diffrn_reflns_theta_full 67.679
_diffrn_reflns_theta_max 70.156
_diffrn_reflns_theta_min 2.585
_diffrn_source 'microfocus sealed X-ray tube'
_diffrn_source_type 'Incoatec I\ms'
_diffrn_standards_number 0
_exptl_absorpt_coefficient_mu 3.884
_exptl_absorpt_correction_T_max 0.7533
_exptl_absorpt_correction_T_min 0.4842
_exptl_absorpt_correction_type multi-scan
_exptl_absorpt_process_details
;
SADABS-2012/1 (Bruker,2012) was used for absorption correction.
wR2(int) was 0.1251 before and 0.0525 after correction.
The Ratio of minimum to maximum transmission is 0.6428.
The \l/2 correction factor is 0.0015.
;
_exptl_crystal_colour 'clear dark red'
_exptl_crystal_colour_lustre clear
_exptl_crystal_colour_modifier dark
_exptl_crystal_colour_primary red
_exptl_crystal_density_diffrn 1.316
_exptl_crystal_density_meas ?
_exptl_crystal_description plate
_exptl_crystal_F_000 8168
_exptl_crystal_preparation CHCl3
_exptl_crystal_size_max 0.41
_exptl_crystal_size_mid 0.22
_exptl_crystal_size_min 0.07
_refine_diff_density_max 1.836
_refine_diff_density_min -1.114
_refine_diff_density_rms 0.097
_refine_ls_extinction_method none
_refine_ls_goodness_of_fit_ref 1.052
_refine_ls_hydrogen_treatment constr
_refine_ls_matrix_type full
_refine_ls_number_parameters 1178
_refine_ls_number_reflns 18504
_refine_ls_number_restraints 42
_refine_ls_restrained_S_all 1.060
_refine_ls_R_factor_all 0.0813
_refine_ls_R_factor_gt 0.0710
_refine_ls_shift/su_max 0.004
_refine_ls_shift/su_mean 0.000
_refine_ls_structure_factor_coef Fsqd
_refine_ls_weighting_details 'w=1/[\s^2^(Fo^2^)+(0.1098P)^2^+79.7007P] where P=(Fo^2^+2Fc^2^)/3'
_refine_ls_weighting_scheme calc
_refine_ls_wR_factor_gt 0.1985
_refine_ls_wR_factor_ref 0.2079
_reflns_Friedel_coverage 0.000
_reflns_number_gt 15500
_reflns_number_total 18504
_reflns_threshold_expression 'I > 2\s(I)'
_cod_data_source_file c5cc04980f2.cif
_cod_data_source_block bd251114_0m
_cod_depositor_comments
;
The following automatic conversions were performed:

'_exptl_crystal_density_meas' value 'not measured' was changed to '?'
- the value is perceived as not measured.

Automatic conversion script
Id: cif_fix_values 3271 2015-04-21 07:52:19Z andrius 
;
_cod_original_cell_volume 19942.9(14)
_cod_database_code 7117607
_shelxl_version_number 2013-4
_shelx_space_group_comment
;
The symmetry employed for this shelxl refinement is uniquely defined
by the following loop, which should always be used as a source of
symmetry information in preference to the above space-group names.
They are only intended as comments.
;
_olex2_refinement_description
;
1. Fixed Uiso
 At 1.2 times of:
  All C(H) groups
 At 1.5 times of:
  All C(H,H,H) groups
2. Restrained distances
 C96A-Cl13 = C96A-Cl14 = C96A-Cl15
 1.79 with sigma of 0.02
 C96B-Cl16 = C96B-Cl17 = C96B-Cl18
 1.79 with sigma of 0.02
3. Uiso/Uaniso restraints and constraints
C96A \\sim Cl13 \\sim Cl14 \\sim Cl15: within 1.7A with sigma of 0.04 and sigma
for terminal atoms of 0.08
C96B \\sim Cl16 \\sim Cl17 \\sim Cl18: within 1.7A with sigma of 0.04 and sigma
for terminal atoms of 0.08
4. Rigid body (RIGU) restrains
 C96A, Cl13, Cl14, Cl15
 with sigma for 1-2 distances of 0.004 and sigma for 1-3 distances of 0.004
 C96B, Cl16, Cl17, Cl18
 with sigma for 1-2 distances of 0.004 and sigma for 1-3 distances of 0.004
5. Others
 Fixed Sof: C93(0.5) H93(0.5) C94(0.5) H94(0.5) C95(0.5) H95(0.5) Cl10(0.5)
 Cl11(0.5) Cl12(0.5) C96A(0.25) H96A(0.25) Cl13(0.25) Cl14(0.25) Cl15(0.25)
 C96B(0.25) H96B(0.25) Cl16(0.25) Cl17(0.25) Cl18(0.25)
6.a Ternary CH refined with riding coordinates:
 C92(H92), C93(H93), C94(H94), C95(H95), C96A(H96A), C96B(H96B)
6.b Aromatic/amide H refined with riding coordinates:
 C3(H3), C5(H5), C15(H15), C18(H18), C19(H19), C21(H21), C22(H22), C24(H24),
 C26(H26), C40(H40), C41(H41), C42(H42), C45(H45), C46(H46), C47(H47), C50(H50),
  C51(H51), C52(H52), C57(H57), C58(H58), C61(H61), C62(H62), C64(H64),
 C66(H66), C79(H79), C81(H81)
6.c Idealised Me refined as rotating group:
 C8(H8A,H8B,H8C), C9(H9A,H9B,H9C), C10(H10A,H10B,H10C), C12(H12A,H12B,H12C),
 C13(H13A,H13B,H13C), C14(H14A,H14B,H14C), C30(H30A,H30B,H30C), C31(H31A,H31B,
 H31C), C32(H32A,H32B,H32C), C34(H34A,H34B,H34C), C35(H35A,H35B,H35C), C36(H36A,
 H36B,H36C), C70(H70A,H70B,H70C), C71(H71A,H71B,H71C), C72(H72A,H72B,H72C),
 C74(H74A,H74B,H74C), C75(H75A,H75B,H75C), C76(H76A,H76B,H76C), C85(H85A,H85B,
 H85C), C86(H86A,H86B,H86C), C87(H87A,H87B,H87C), C89(H89A,H89B,H89C), C90(H90A,
 H90B,H90C), C91(H91A,H91B,H91C)
;
_olex2_computing_structure_refinement_long 'ShelXL (Sheldrick, 2008)'

loop_
_space_group_symop_operation_xyz
'x, y, z'
'-x, y, -z+1/2'
'x+1/2, y+1/2, z'
'-x+1/2, y+1/2, -z+1/2'
'-x, -y, -z'
'x, -y, z-1/2'
'-x+1/2, -y+1/2, -z'
'x+1/2, -y+1/2, z-1/2'

loop_
_atom_site_label
_atom_site_type_symbol
_atom_site_fract_x
_atom_site_fract_y
_atom_site_fract_z
_atom_site_U_iso_or_equiv
_atom_site_adp_type
_atom_site_occupancy
_atom_site_site_symmetry_order
_atom_site_calc_flag
_atom_site_refinement_flags_posn
_atom_site_refinement_flags_adp
_atom_site_refinement_flags_occupancy
_atom_site_disorder_assembly
_atom_site_disorder_group
Zn1 Zn 0.52299(2) 0.24895(4) 0.51161(2) 0.03616(14) Uani 1 1 d . . . . .
Cu1 Cu 0.64017(2) 0.22361(3) 0.46732(3) 0.03206(14) Uani 1 1 d . . . . .
Cu2 Cu 0.64048(2) 0.27890(4) 0.66657(3) 0.03499(15) Uani 1 1 d . . . . .
Cl1 Cl 0.53866(2) 0.20174(7) 0.42622(5) 0.0412(2) Uani 1 1 d . . . . .
Cl2 Cl 0.53870(2) 0.29707(7) 0.61206(5) 0.0401(2) Uani 1 1 d . . . . .
O1 O 0.63819(4) 0.32064(19) 0.40390(14) 0.0408(6) Uani 1 1 d . . . . .
O2 O 0.66755(4) 0.22357(19) 0.46907(16) 0.0442(7) Uani 1 1 d . . . . .
O3 O 0.66787(4) 0.2812(2) 0.69152(17) 0.0509(7) Uani 1 1 d . . . . .
O4 O 0.63879(4) 0.1812(2) 0.72778(14) 0.0451(7) Uani 1 1 d . . . . .
N1 N 0.61208(4) 0.21315(19) 0.46289(14) 0.0290(6) Uani 1 1 d . . . . .
N2 N 0.64072(5) 0.1280(2) 0.53465(15) 0.0353(7) Uani 1 1 d . . . . .
N3 N 0.51393(5) 0.1142(2) 0.55476(16) 0.0417(8) Uani 1 1 d . . . . .
N4 N 0.49210(5) 0.2490(3) 0.49684(17) 0.0457(9) Uani 1 1 d . . . . .
N5 N 0.51353(5) 0.3837(2) 0.45960(15) 0.0400(7) Uani 1 1 d . . . . .
N6 N 0.64067(4) 0.3751(2) 0.59977(16) 0.0360(7) Uani 1 1 d . . . . .
N7 N 0.61228(4) 0.2879(2) 0.64438(14) 0.0299(6) Uani 1 1 d . . . . .
C1 C 0.62257(5) 0.3586(3) 0.37089(19) 0.0370(8) Uani 1 1 d . . . . .
C2 C 0.62459(6) 0.4356(3) 0.3284(2) 0.0428(9) Uani 1 1 d . . . . .
C3 C 0.60775(6) 0.4749(3) 0.2951(2) 0.0526(11) Uani 1 1 d . . . . .
H3 H 0.6092 0.5271 0.2682 0.063 Uiso 1 1 calc R . . . .
C4 C 0.58855(6) 0.4436(3) 0.2979(2) 0.0504(11) Uani 1 1 d . . . . .
C5 C 0.58670(6) 0.3694(3) 0.33766(19) 0.0407(9) Uani 1 1 d . . . . .
H5 H 0.5740 0.3456 0.3404 0.049 Uiso 1 1 calc R . . . .
C6 C 0.60336(5) 0.3268(3) 0.37511(18) 0.0338(8) Uani 1 1 d . . . . .
C7 C 0.64515(6) 0.4722(3) 0.3209(2) 0.0514(11) Uani 1 1 d . . . . .
C8 C 0.65676(8) 0.3989(4) 0.2892(3) 0.0726(16) Uani 1 1 d . . . . .
H8A H 0.6702 0.4203 0.2881 0.109 Uiso 1 1 calc GR . . . .
H8B H 0.6505 0.3863 0.2426 0.109 Uiso 1 1 calc GR . . . .
H8C H 0.6571 0.3434 0.3165 0.109 Uiso 1 1 calc GR . . . .
C9 C 0.65614(7) 0.5003(4) 0.3902(3) 0.0584(12) Uani 1 1 d . . . . .
H9A H 0.6584 0.4468 0.4197 0.088 Uiso 1 1 calc GR . . . .
H9B H 0.6484 0.5449 0.4114 0.088 Uiso 1 1 calc GR . . . .
H9C H 0.6687 0.5272 0.3839 0.088 Uiso 1 1 calc GR . . . .
C10 C 0.64400(8) 0.5561(4) 0.2736(3) 0.0734(17) Uani 1 1 d . . . . .
H10A H 0.6573 0.5772 0.2696 0.110 Uiso 1 1 calc GR . . . .
H10B H 0.6368 0.6046 0.2928 0.110 Uiso 1 1 calc GR . . . .
H10C H 0.6373 0.5396 0.2283 0.110 Uiso 1 1 calc GR . . . .
C11 C 0.57104(7) 0.4953(4) 0.2589(3) 0.0649(15) Uani 1 1 d . . . . .
C12 C 0.55159(7) 0.4498(5) 0.2666(3) 0.0760(18) Uani 1 1 d . . . . .
H12A H 0.5408 0.4852 0.2420 0.114 Uiso 1 1 calc GR . . . .
H12B H 0.5501 0.4467 0.3150 0.114 Uiso 1 1 calc GR . . . .
H12C H 0.5514 0.3883 0.2476 0.114 Uiso 1 1 calc GR . . . .
C13 C 0.57075(10) 0.5928(5) 0.2863(5) 0.107(3) Uani 1 1 d . . . . .
H13A H 0.5829 0.6238 0.2796 0.161 Uiso 1 1 calc GR . . . .
H13B H 0.5696 0.5913 0.3351 0.161 Uiso 1 1 calc GR . . . .
H13C H 0.5596 0.6256 0.2617 0.161 Uiso 1 1 calc GR . . . .
C14 C 0.57291(8) 0.4978(6) 0.1833(3) 0.093(2) Uani 1 1 d . . . . .
H14A H 0.5844 0.5335 0.1764 0.140 Uiso 1 1 calc GR . . . .
H14B H 0.5612 0.5256 0.1580 0.140 Uiso 1 1 calc GR . . . .
H14C H 0.5743 0.4358 0.1668 0.140 Uiso 1 1 calc GR . . . .
C15 C 0.59910(5) 0.2565(2) 0.42053(17) 0.0308(7) Uani 1 1 d . . . . .
H15 H 0.5858 0.2401 0.4198 0.037 Uiso 1 1 calc R . . . .
C16 C 0.60646(5) 0.1501(2) 0.51006(17) 0.0303(7) Uani 1 1 d . . . . .
C17 C 0.62202(6) 0.1029(2) 0.54819(18) 0.0338(8) Uani 1 1 d . . . . .
C18 C 0.61782(7) 0.0372(3) 0.5951(2) 0.0450(10) Uani 1 1 d . . . . .
H18 H 0.6282 0.0040 0.6204 0.054 Uiso 1 1 calc R . . . .
C19 C 0.59872(6) 0.0201(3) 0.6049(2) 0.0445(9) Uani 1 1 d . . . . .
H19 H 0.5960 -0.0255 0.6362 0.053 Uiso 1 1 calc R . . . .
C20 C 0.58337(6) 0.0702(2) 0.56871(18) 0.0356(8) Uani 1 1 d . . . . .
C21 C 0.58737(5) 0.1347(2) 0.52157(17) 0.0316(7) Uani 1 1 d . . . . .
H21 H 0.5770 0.1686 0.4970 0.038 Uiso 1 1 calc R . . . .
C22 C 0.65673(6) 0.0874(3) 0.5633(2) 0.0451(9) Uani 1 1 d . . . . .
H22 H 0.6553 0.0434 0.5973 0.054 Uiso 1 1 calc R . . . .
C23 C 0.67575(6) 0.1028(3) 0.5485(2) 0.0507(10) Uani 1 1 d . . . . .
C24 C 0.69060(7) 0.0444(4) 0.5819(3) 0.0656(14) Uani 1 1 d . . . . .
H24 H 0.6874 0.0029 0.6154 0.079 Uiso 1 1 calc R . . . .
C25 C 0.70928(7) 0.0469(4) 0.5670(3) 0.0726(16) Uani 1 1 d . . . . .
C26 C 0.71328(7) 0.1091(4) 0.5179(3) 0.0713(16) Uani 1 1 d . . . . .
H26 H 0.7262 0.1104 0.5069 0.086 Uiso 1 1 calc R . . . .
C27 C 0.69988(6) 0.1693(3) 0.4836(3) 0.0553(12) Uani 1 1 d . . . . .
C28 C 0.68038(6) 0.1672(3) 0.4996(2) 0.0447(9) Uani 1 1 d . . . . .
C29 C 0.72547(9) -0.0169(5) 0.6005(5) 0.098(2) Uani 1 1 d . . . . .
C30 C 0.71939(11) -0.0662(6) 0.6616(5) 0.124(3) Uani 1 1 d . . . . .
H30A H 0.7094 -0.1117 0.6457 0.186 Uiso 1 1 calc GR . . . .
H30B H 0.7140 -0.0224 0.6912 0.186 Uiso 1 1 calc GR . . . .
H30C H 0.7308 -0.0962 0.6871 0.186 Uiso 1 1 calc GR . . . .
C31 C 0.72992(14) -0.0848(7) 0.5469(6) 0.150(4) Uani 1 1 d . . . . .
H31A H 0.7181 -0.1191 0.5302 0.225 Uiso 1 1 calc GR . . . .
H31B H 0.7401 -0.1267 0.5672 0.225 Uiso 1 1 calc GR . . . .
H31C H 0.7344 -0.0524 0.5088 0.225 Uiso 1 1 calc GR . . . .
C32 C 0.74384(10) 0.0370(6) 0.6259(6) 0.143(4) Uani 1 1 d . . . . .
H32A H 0.7534 -0.0028 0.6527 0.215 Uiso 1 1 calc GR . . . .
H32B H 0.7405 0.0873 0.6545 0.215 Uiso 1 1 calc GR . . . .
H32C H 0.7495 0.0611 0.5868 0.215 Uiso 1 1 calc GR . . . .
C33 C 0.70539(7) 0.2351(4) 0.4290(3) 0.0675(15) Uani 1 1 d . . . . .
C34 C 0.69332(9) 0.2151(5) 0.3607(3) 0.0793(17) Uani 1 1 d . . . . .
H34A H 0.6794 0.2245 0.3639 0.119 Uiso 1 1 calc GR . . . .
H34B H 0.6954 0.1520 0.3478 0.119 Uiso 1 1 calc GR . . . .
H34C H 0.6973 0.2558 0.3260 0.119 Uiso 1 1 calc GR . . . .
C35 C 0.70212(9) 0.3336(4) 0.4491(4) 0.0854(19) Uani 1 1 d . . . . .
H35A H 0.6881 0.3442 0.4491 0.128 Uiso 1 1 calc GR . . . .
H35B H 0.7070 0.3745 0.4162 0.128 Uiso 1 1 calc GR . . . .
H35C H 0.7092 0.3453 0.4948 0.128 Uiso 1 1 calc GR . . . .
C36 C 0.72720(9) 0.2259(5) 0.4188(5) 0.114(3) Uani 1 1 d . . . . .
H36A H 0.7303 0.2721 0.3864 0.171 Uiso 1 1 calc GR . . . .
H36B H 0.7295 0.1654 0.4008 0.171 Uiso 1 1 calc GR . . . .
H36C H 0.7356 0.2344 0.4626 0.171 Uiso 1 1 calc GR . . . .
C37 C 0.56342(6) 0.0583(3) 0.57881(19) 0.0395(9) Uani 1 1 d . . . . .
C38 C 0.54628(6) 0.0567(3) 0.5824(2) 0.0406(9) Uani 1 1 d . . . . .
C39 C 0.52576(6) 0.0492(3) 0.5850(2) 0.0432(10) Uani 1 1 d . . . . .
C40 C 0.51848(8) -0.0267(3) 0.6158(2) 0.0568(12) Uani 1 1 d . . . . .
H40 H 0.5272 -0.0706 0.6383 0.068 Uiso 1 1 calc R . . . .
C41 C 0.49867(8) -0.0367(4) 0.6132(3) 0.0654(15) Uani 1 1 d . . . . .
H41 H 0.4934 -0.0879 0.6335 0.078 Uiso 1 1 calc R . . . .
C42 C 0.48664(8) 0.0276(4) 0.5810(2) 0.0652(15) Uani 1 1 d . . . . .
H42 H 0.4729 0.0206 0.5774 0.078 Uiso 1 1 calc R . . . .
C43 C 0.49450(6) 0.1043(4) 0.5532(2) 0.0506(11) Uani 1 1 d . . . . .
C44 C 0.48238(6) 0.1782(4) 0.5199(2) 0.0564(13) Uani 1 1 d . . . . .
C45 C 0.46202(8) 0.1766(6) 0.5108(3) 0.085(2) Uani 1 1 d . . . . .
H45 H 0.4552 0.1267 0.5269 0.102 Uiso 1 1 calc R . . . .
C46 C 0.45191(8) 0.2477(6) 0.4786(4) 0.104(3) Uani 1 1 d . . . . .
H46 H 0.4380 0.2469 0.4717 0.124 Uiso 1 1 calc R . . . .
C47 C 0.46179(8) 0.3206(6) 0.4557(3) 0.087(2) Uani 1 1 d . . . . .
H47 H 0.4549 0.3708 0.4339 0.104 Uiso 1 1 calc R . . . .
C48 C 0.48223(6) 0.3184(4) 0.4657(2) 0.0565(13) Uani 1 1 d . . . . .
C49 C 0.49412(6) 0.3930(3) 0.4426(2) 0.0483(11) Uani 1 1 d . . . . .
C50 C 0.48597(7) 0.4678(4) 0.4065(2) 0.0595(14) Uani 1 1 d . . . . .
H50 H 0.4722 0.4736 0.3964 0.071 Uiso 1 1 calc R . . . .
C51 C 0.49790(8) 0.5331(4) 0.3855(2) 0.0661(15) Uani 1 1 d . . . . .
H51 H 0.4925 0.5838 0.3598 0.079 Uiso 1 1 calc R . . . .
C52 C 0.51779(7) 0.5246(3) 0.4020(2) 0.0528(11) Uani 1 1 d . . . . .
H52 H 0.5264 0.5688 0.3878 0.063 Uiso 1 1 calc R . . . .
C53 C 0.52518(6) 0.4488(3) 0.44052(18) 0.0396(9) Uani 1 1 d . . . . .
C54 C 0.54575(6) 0.4420(3) 0.46263(19) 0.0382(8) Uani 1 1 d . . . . .
C55 C 0.56291(6) 0.4416(2) 0.48269(18) 0.0361(8) Uani 1 1 d . . . . .
C56 C 0.58292(5) 0.4308(2) 0.51173(18) 0.0330(7) Uani 1 1 d . . . . .
C57 C 0.59813(6) 0.4813(3) 0.4899(2) 0.0437(9) Uani 1 1 d . . . . .
H57 H 0.5952 0.5268 0.4560 0.052 Uiso 1 1 calc R . . . .
C58 C 0.61729(6) 0.4651(3) 0.5177(2) 0.0436(9) Uani 1 1 d . . . . .
H58 H 0.6275 0.4989 0.5022 0.052 Uiso 1 1 calc R . . . .
C59 C 0.62176(5) 0.4000(2) 0.56803(18) 0.0336(8) Uani 1 1 d . . . . .
C60 C 0.60631(5) 0.3512(2) 0.59175(17) 0.0293(7) Uani 1 1 d . . . . .
C61 C 0.58723(5) 0.3655(2) 0.56240(17) 0.0294(7) Uani 1 1 d . . . . .
H61 H 0.5770 0.3306 0.5768 0.035 Uiso 1 1 calc R . . . .
C62 C 0.65631(6) 0.4181(3) 0.5872(2) 0.0489(10) Uani 1 1 d . . . . .
H62 H 0.6546 0.4624 0.5520 0.059 Uiso 1 1 calc R . . . .
C63 C 0.67554(6) 0.4048(3) 0.6214(3) 0.0533(11) Uani 1 1 d . . . . .
C64 C 0.68975(7) 0.4662(4) 0.6036(3) 0.0725(16) Uani 1 1 d . . . . .
H64 H 0.6862 0.5078 0.5673 0.087 Uiso 1 1 calc R . . . .
C65 C 0.70838(7) 0.4666(4) 0.6375(4) 0.0816(19) Uani 1 1 d . . . . .
C66 C 0.71275(7) 0.4032(4) 0.6891(4) 0.083(2) Uani 1 1 d . . . . .
H66 H 0.7257 0.4036 0.7128 0.100 Uiso 1 1 calc R . . . .
C67 C 0.70008(7) 0.3394(4) 0.7093(3) 0.0667(15) Uani 1 1 d . . . . .
C68 C 0.68030(6) 0.3395(3) 0.6739(3) 0.0506(11) Uani 1 1 d . . . . .
C69 C 0.72386(10) 0.5366(7) 0.6233(6) 0.124(3) Uani 1 1 d . . . . .
C70 C 0.71803(12) 0.5837(7) 0.5557(7) 0.161(5) Uani 1 1 d . . . . .
H70A H 0.7298 0.5985 0.5354 0.242 Uiso 1 1 calc GR . . . .
H70B H 0.7109 0.6396 0.5629 0.242 Uiso 1 1 calc GR . . . .
H70C H 0.7096 0.5434 0.5249 0.242 Uiso 1 1 calc GR . . . .
C71 C 0.72591(16) 0.6061(8) 0.6844(7) 0.187(6) Uani 1 1 d . . . . .
H71A H 0.7237 0.5746 0.7262 0.281 Uiso 1 1 calc GR . . . .
H71B H 0.7162 0.6547 0.6743 0.281 Uiso 1 1 calc GR . . . .
H71C H 0.7391 0.6322 0.6907 0.281 Uiso 1 1 calc GR . . . .
C72 C 0.74337(11) 0.4905(9) 0.6195(7) 0.180(6) Uani 1 1 d . . . . .
H72A H 0.7412 0.4341 0.5932 0.270 Uiso 1 1 calc GR . . . .
H72B H 0.7498 0.4766 0.6657 0.270 Uiso 1 1 calc GR . . . .
H72C H 0.7517 0.5310 0.5970 0.270 Uiso 1 1 calc GR . . . .
C73 C 0.70589(8) 0.2734(4) 0.7689(4) 0.082(2) Uani 1 1 d . . . . .
C74 C 0.69400(10) 0.2925(5) 0.8268(4) 0.092(2) Uani 1 1 d . . . . .
H74A H 0.6971 0.2472 0.8629 0.138 Uiso 1 1 calc GR . . . .
H74B H 0.6800 0.2895 0.8093 0.138 Uiso 1 1 calc GR . . . .
H74C H 0.6972 0.3532 0.8454 0.138 Uiso 1 1 calc GR . . . .
C75 C 0.70292(9) 0.1746(4) 0.7420(4) 0.098(2) Uani 1 1 d . . . . .
H75A H 0.7089 0.1679 0.7003 0.147 Uiso 1 1 calc GR . . . .
H75B H 0.6889 0.1615 0.7321 0.147 Uiso 1 1 calc GR . . . .
H75C H 0.7091 0.1322 0.7767 0.147 Uiso 1 1 calc GR . . . .
C76 C 0.72784(10) 0.2820(5) 0.7977(6) 0.124(4) Uani 1 1 d . . . . .
H76A H 0.7303 0.3417 0.8192 0.187 Uiso 1 1 calc GR . . . .
H76B H 0.7357 0.2756 0.7605 0.187 Uiso 1 1 calc GR . . . .
H76C H 0.7314 0.2343 0.8317 0.187 Uiso 1 1 calc GR . . . .
C77 C 0.59958(5) 0.2447(3) 0.67513(18) 0.0327(7) Uani 1 1 d . . . . .
C78 C 0.60397(6) 0.1758(3) 0.72466(18) 0.0374(8) Uani 1 1 d . . . . .
C79 C 0.58778(6) 0.1333(3) 0.7472(2) 0.0465(10) Uani 1 1 d . . . . .
H79 H 0.5751 0.1571 0.7325 0.056 Uiso 1 1 calc R . . . .
C80 C 0.58950(7) 0.0591(4) 0.7892(2) 0.0599(13) Uani 1 1 d . . . . .
C81 C 0.60890(7) 0.0282(4) 0.8105(2) 0.0645(15) Uani 1 1 d . . . . .
H81 H 0.6105 -0.0234 0.8395 0.077 Uiso 1 1 calc R . . . .
C82 C 0.62554(7) 0.0673(3) 0.7921(2) 0.0520(11) Uani 1 1 d . . . . .
C83 C 0.62345(6) 0.1443(3) 0.74710(19) 0.0409(9) Uani 1 1 d . . . . .
C84 C 0.57197(8) 0.0091(5) 0.8127(3) 0.081(2) Uani 1 1 d . . . . .
C85 C 0.55268(8) 0.0533(5) 0.7856(3) 0.090(2) Uani 1 1 d . . . . .
H85A H 0.5419 0.0172 0.7991 0.135 Uiso 1 1 calc GR . . . .
H85B H 0.5513 0.0566 0.7357 0.135 Uiso 1 1 calc GR . . . .
H85C H 0.5523 0.1147 0.8045 0.135 Uiso 1 1 calc GR . . . .
C86 C 0.57166(12) -0.0888(6) 0.7858(6) 0.143(4) Uani 1 1 d . . . . .
H86A H 0.5605 -0.1213 0.7998 0.215 Uiso 1 1 calc GR . . . .
H86B H 0.5838 -0.1195 0.8045 0.215 Uiso 1 1 calc GR . . . .
H86C H 0.5704 -0.0879 0.7359 0.215 Uiso 1 1 calc GR . . . .
C87 C 0.57416(9) 0.0085(7) 0.8904(3) 0.123(4) Uani 1 1 d . . . . .
H87A H 0.5619 -0.0118 0.9050 0.184 Uiso 1 1 calc GR . . . .
H87B H 0.5773 0.0699 0.9077 0.184 Uiso 1 1 calc GR . . . .
H87C H 0.5847 -0.0329 0.9084 0.184 Uiso 1 1 calc GR . . . .
C88 C 0.64609(7) 0.0302(4) 0.8193(2) 0.0597(13) Uani 1 1 d . . . . .
C89 C 0.64510(9) -0.0511(5) 0.8662(3) 0.087(2) Uani 1 1 d . . . . .
H89A H 0.6377 -0.1001 0.8409 0.130 Uiso 1 1 calc GR . . . .
H89B H 0.6386 -0.0334 0.9050 0.130 Uiso 1 1 calc GR . . . .
H89C H 0.6584 -0.0721 0.8829 0.130 Uiso 1 1 calc GR . . . .
C90 C 0.65799(9) 0.1055(5) 0.8609(3) 0.0840(19) Uani 1 1 d . . . . .
H90A H 0.6714 0.0842 0.8753 0.126 Uiso 1 1 calc GR . . . .
H90B H 0.6518 0.1201 0.9013 0.126 Uiso 1 1 calc GR . . . .
H90C H 0.6583 0.1599 0.8326 0.126 Uiso 1 1 calc GR . . . .
C91 C 0.65679(7) 0.0015(4) 0.7609(3) 0.0619(13) Uani 1 1 d . . . . .
H91A H 0.6697 -0.0228 0.7792 0.093 Uiso 1 1 calc GR . . . .
H91B H 0.6584 0.0541 0.7319 0.093 Uiso 1 1 calc GR . . . .
H91C H 0.6492 -0.0454 0.7338 0.093 Uiso 1 1 calc GR . . . .
C92 C 0.39510(14) 0.2797(6) 0.3113(4) 0.113(3) Uani 1 1 d . . . . .
H92 H 0.3954 0.3176 0.2695 0.136 Uiso 1 1 calc R . . . .
Cl3 Cl 0.38818(5) 0.3528(3) 0.37506(15) 0.1687(12) Uani 1 1 d . . . . .
Cl4 Cl 0.37926(5) 0.1964(2) 0.28944(18) 0.1640(12) Uani 1 1 d . . . . .
Cl5 Cl 0.41831(6) 0.2398(3) 0.3352(2) 0.1981(18) Uani 1 1 d . . . . .
C93 C 0.49323(18) 0.7744(8) 0.2682(6) 0.071(3) Uani 0.5 1 d . . . . .
H93 H 0.4853 0.7748 0.3067 0.085 Uiso 0.5 1 calc R . . . .
Cl6 Cl 0.51827(5) 0.7207(2) 0.29664(19) 0.1752(15) Uani 1 1 d . . . . .
Cl7 Cl 0.5000 0.88332(17) 0.2500 0.0963(7) Uani 1 2 d S T P . .
C94 C 0.50663(19) 0.2757(9) 0.2752(6) 0.075(3) Uani 0.5 1 d . . . . .
H94 H 0.5143 0.2764 0.3220 0.091 Uiso 0.5 1 calc R . . . .
Cl8 Cl 0.5000 0.38270(18) 0.2500 0.1003(8) Uani 1 2 d S T P . .
Cl9 Cl 0.48163(5) 0.2198(2) 0.2771(2) 0.1945(18) Uani 1 1 d . . . . .
C95 C 0.60560(19) 0.7852(9) 0.4163(6) 0.074(3) Uani 0.5 1 d . . . A 1
H95 H 0.6051 0.8224 0.3739 0.089 Uiso 0.5 1 calc R . . A 1
Cl10 Cl 0.61258(6) 0.8584(3) 0.48438(16) 0.0964(10) Uani 0.5 1 d . . . A 1
Cl11 Cl 0.62130(6) 0.6988(2) 0.4088(2) 0.1073(13) Uani 0.5 1 d . . . A 1
Cl12 Cl 0.58248(7) 0.7416(3) 0.4162(3) 0.1237(17) Uani 0.5 1 d . . . A 1
C96A C 0.6568(4) 0.7374(13) 0.5779(10) 0.147(8) Uani 0.25 1 d D . . B 2
H96A H 0.6429 0.7228 0.5819 0.177 Uiso 0.25 1 calc R . . B 2
Cl13 Cl 0.66594(19) 0.6892(8) 0.5088(7) 0.167(5) Uani 0.25 1 d D . . B 2
Cl14 Cl 0.6732(2) 0.7263(13) 0.6517(7) 0.173(5) Uani 0.25 1 d D . . B 2
Cl15 Cl 0.6621(2) 0.8548(6) 0.5644(7) 0.150(4) Uani 0.25 1 d D . . B 2
C96B C 0.6584(4) 0.7701(12) 0.5827(10) 0.109(7) Uani 0.25 1 d D . . C 3
H96B H 0.6445 0.7899 0.5693 0.130 Uiso 0.25 1 calc R . . C 3
Cl16 Cl 0.66114(16) 0.6515(5) 0.5903(6) 0.125(3) Uani 0.25 1 d D . . C 3
Cl17 Cl 0.66877(16) 0.8106(8) 0.6611(6) 0.138(4) Uani 0.25 1 d D . . C 3
Cl18 Cl 0.67369(18) 0.7995(12) 0.5234(6) 0.165(5) Uani 0.25 1 d D . . C 3

loop_
_atom_site_aniso_label
_atom_site_aniso_U_11
_atom_site_aniso_U_22
_atom_site_aniso_U_33
_atom_site_aniso_U_23
_atom_site_aniso_U_13
_atom_site_aniso_U_12
Zn1 0.0272(3) 0.0498(3) 0.0315(3) -0.0070(2) 0.00436(19) -0.0026(2)
Cu1 0.0295(3) 0.0320(3) 0.0341(3) -0.0002(2) 0.0026(2) -0.0003(2)
Cu2 0.0281(3) 0.0369(3) 0.0383(3) -0.0063(2) -0.0009(2) 0.0035(2)
Cl1 0.0399(5) 0.0467(5) 0.0400(5) -0.0063(4) 0.0160(4) -0.0033(4)
Cl2 0.0377(5) 0.0457(5) 0.0344(4) -0.0059(4) -0.0035(4) -0.0007(4)
O1 0.0301(13) 0.0464(15) 0.0458(15) 0.0120(12) 0.0048(11) -0.0027(11)
O2 0.0314(14) 0.0429(15) 0.0570(17) 0.0027(13) 0.0014(12) 0.0013(11)
O3 0.0306(15) 0.0521(17) 0.067(2) -0.0110(15) -0.0045(13) 0.0036(13)
O4 0.0337(14) 0.0535(17) 0.0461(15) 0.0075(13) -0.0015(12) 0.0110(12)
N1 0.0328(15) 0.0267(14) 0.0278(14) -0.0003(11) 0.0059(12) -0.0033(11)
N2 0.0373(17) 0.0352(16) 0.0327(15) -0.0017(13) 0.0021(13) 0.0041(13)
N3 0.0387(18) 0.055(2) 0.0333(16) -0.0095(15) 0.0120(14) -0.0171(15)
N4 0.0295(17) 0.075(3) 0.0327(16) -0.0156(17) 0.0060(13) -0.0041(16)
N5 0.0343(17) 0.055(2) 0.0287(15) -0.0034(14) -0.0016(13) 0.0118(15)
N6 0.0296(16) 0.0414(17) 0.0366(16) -0.0100(13) 0.0033(12) -0.0054(13)
N7 0.0304(15) 0.0304(15) 0.0281(14) -0.0018(12) 0.0007(12) 0.0047(12)
C1 0.0330(19) 0.044(2) 0.0335(18) 0.0048(16) 0.0023(15) -0.0044(16)
C2 0.038(2) 0.053(2) 0.038(2) 0.0146(18) 0.0062(16) -0.0063(18)
C3 0.043(2) 0.067(3) 0.047(2) 0.030(2) 0.0017(18) -0.010(2)
C4 0.039(2) 0.066(3) 0.043(2) 0.023(2) -0.0048(18) -0.007(2)
C5 0.0323(19) 0.057(2) 0.0314(18) 0.0100(17) -0.0019(15) -0.0083(17)
C6 0.0328(18) 0.040(2) 0.0286(17) 0.0074(15) 0.0032(14) -0.0042(15)
C7 0.038(2) 0.062(3) 0.053(2) 0.024(2) 0.0041(18) -0.008(2)
C8 0.053(3) 0.096(4) 0.074(3) 0.014(3) 0.026(3) -0.007(3)
C9 0.043(2) 0.064(3) 0.066(3) 0.020(2) 0.001(2) -0.017(2)
C10 0.054(3) 0.086(4) 0.079(4) 0.044(3) 0.009(3) -0.018(3)
C11 0.037(2) 0.090(4) 0.064(3) 0.043(3) -0.007(2) -0.001(2)
C12 0.040(3) 0.123(5) 0.063(3) 0.047(3) -0.003(2) 0.000(3)
C13 0.072(4) 0.092(5) 0.144(7) 0.032(5) -0.034(4) 0.015(4)
C14 0.047(3) 0.160(7) 0.068(4) 0.069(4) -0.007(3) -0.003(3)
C15 0.0300(17) 0.0365(18) 0.0259(16) -0.0004(14) 0.0039(13) -0.0052(14)
C16 0.0393(19) 0.0255(16) 0.0264(16) -0.0044(13) 0.0051(14) -0.0013(14)
C17 0.041(2) 0.0292(17) 0.0320(17) -0.0032(14) 0.0081(15) 0.0046(15)
C18 0.055(3) 0.040(2) 0.042(2) 0.0090(17) 0.0126(18) 0.0158(19)
C19 0.056(3) 0.036(2) 0.046(2) 0.0112(17) 0.0206(19) 0.0071(18)
C20 0.047(2) 0.0303(18) 0.0322(18) -0.0004(14) 0.0135(16) -0.0007(15)
C21 0.0370(19) 0.0298(17) 0.0282(16) -0.0023(14) 0.0055(14) -0.0017(14)
C22 0.046(2) 0.044(2) 0.043(2) 0.0035(18) 0.0013(18) 0.0088(18)
C23 0.040(2) 0.053(3) 0.056(3) -0.002(2) -0.0046(19) 0.0107(19)
C24 0.049(3) 0.070(3) 0.074(3) 0.015(3) -0.005(2) 0.014(2)
C25 0.037(3) 0.066(3) 0.108(5) 0.007(3) -0.011(3) 0.015(2)
C26 0.034(2) 0.063(3) 0.113(5) 0.005(3) -0.001(3) 0.005(2)
C27 0.034(2) 0.048(2) 0.081(3) -0.004(2) -0.001(2) 0.0007(19)
C28 0.035(2) 0.039(2) 0.057(2) -0.0087(19) -0.0037(18) 0.0007(16)
C29 0.051(3) 0.088(5) 0.150(7) 0.036(5) -0.006(4) 0.025(3)
C30 0.073(5) 0.119(6) 0.173(9) 0.061(6) -0.010(5) 0.042(4)
C31 0.116(7) 0.118(7) 0.214(12) 0.013(7) 0.017(7) 0.075(6)
C32 0.051(4) 0.131(7) 0.229(11) 0.068(7) -0.041(5) 0.011(4)
C33 0.032(2) 0.065(3) 0.106(4) 0.007(3) 0.012(3) -0.006(2)
C34 0.063(4) 0.092(4) 0.088(4) 0.009(3) 0.029(3) -0.009(3)
C35 0.065(4) 0.057(3) 0.132(6) 0.008(4) 0.007(4) -0.017(3)
C36 0.042(3) 0.109(6) 0.196(9) 0.042(6) 0.035(4) 0.006(3)
C37 0.055(3) 0.0294(18) 0.0370(19) 0.0037(15) 0.0164(17) -0.0045(17)
C38 0.053(3) 0.035(2) 0.0363(19) 0.0022(16) 0.0136(17) -0.0092(17)
C39 0.051(2) 0.047(2) 0.0342(19) -0.0066(17) 0.0164(17) -0.0215(19)
C40 0.071(3) 0.055(3) 0.048(2) -0.002(2) 0.020(2) -0.029(2)
C41 0.076(4) 0.075(4) 0.049(3) -0.006(2) 0.023(3) -0.044(3)
C42 0.053(3) 0.101(4) 0.045(2) -0.016(3) 0.020(2) -0.040(3)
C43 0.042(2) 0.077(3) 0.036(2) -0.019(2) 0.0145(17) -0.027(2)
C44 0.035(2) 0.094(4) 0.041(2) -0.020(2) 0.0092(18) -0.017(2)
C45 0.041(3) 0.138(6) 0.077(4) -0.002(4) 0.014(3) -0.023(3)
C46 0.027(3) 0.176(8) 0.106(5) 0.005(5) 0.005(3) -0.004(4)
C47 0.037(3) 0.146(6) 0.075(4) 0.006(4) 0.000(3) 0.010(3)
C48 0.032(2) 0.099(4) 0.037(2) -0.015(2) -0.0008(17) 0.011(2)
C49 0.038(2) 0.076(3) 0.0297(18) -0.0110(19) 0.0008(16) 0.017(2)
C50 0.042(2) 0.095(4) 0.038(2) -0.002(2) -0.0072(19) 0.032(3)
C51 0.068(3) 0.083(4) 0.044(2) 0.008(2) -0.004(2) 0.043(3)
C52 0.056(3) 0.059(3) 0.041(2) 0.004(2) 0.0001(19) 0.025(2)
C53 0.043(2) 0.046(2) 0.0285(17) -0.0023(16) -0.0013(15) 0.0140(18)
C54 0.043(2) 0.0356(19) 0.0339(18) 0.0059(15) -0.0018(16) 0.0071(16)
C55 0.046(2) 0.0300(18) 0.0307(17) 0.0056(14) 0.0002(16) 0.0037(15)
C56 0.038(2) 0.0298(17) 0.0293(17) 0.0013(14) -0.0002(14) 0.0002(15)
C57 0.051(2) 0.038(2) 0.040(2) 0.0095(17) -0.0032(18) -0.0086(18)
C58 0.045(2) 0.045(2) 0.040(2) 0.0016(17) 0.0026(17) -0.0150(18)
C59 0.0355(19) 0.0329(18) 0.0317(17) -0.0064(14) 0.0020(14) -0.0042(15)
C60 0.0319(18) 0.0273(16) 0.0277(16) -0.0056(13) 0.0005(13) 0.0019(13)
C61 0.0316(18) 0.0277(17) 0.0288(16) 0.0001(13) 0.0039(13) 0.0014(13)
C62 0.043(2) 0.054(3) 0.050(2) -0.007(2) 0.0082(19) -0.0081(19)
C63 0.032(2) 0.060(3) 0.069(3) -0.018(2) 0.013(2) -0.0097(19)
C64 0.041(3) 0.077(4) 0.100(4) -0.010(3) 0.014(3) -0.013(3)
C65 0.034(3) 0.077(4) 0.134(6) -0.016(4) 0.013(3) -0.016(3)
C66 0.032(3) 0.072(4) 0.142(6) -0.029(4) -0.003(3) 0.001(2)
C67 0.030(2) 0.055(3) 0.110(4) -0.027(3) -0.004(2) 0.003(2)
C68 0.033(2) 0.048(2) 0.069(3) -0.023(2) 0.0018(19) 0.0036(18)
C69 0.043(3) 0.129(7) 0.198(10) 0.013(7) 0.013(5) -0.035(4)
C70 0.063(5) 0.148(9) 0.276(15) 0.065(10) 0.037(7) -0.044(5)
C71 0.141(9) 0.141(9) 0.275(16) -0.056(10) 0.014(9) -0.094(8)
C72 0.046(4) 0.211(12) 0.293(16) 0.061(11) 0.054(7) 0.002(6)
C73 0.040(3) 0.058(3) 0.137(6) -0.014(3) -0.029(3) 0.010(2)
C74 0.081(4) 0.092(5) 0.092(5) -0.006(4) -0.028(4) 0.013(4)
C75 0.065(4) 0.057(3) 0.161(7) -0.014(4) -0.021(4) 0.015(3)
C76 0.053(4) 0.090(5) 0.210(10) 0.000(6) -0.050(5) 0.002(3)
C77 0.0337(18) 0.0383(19) 0.0260(16) 0.0012(14) 0.0035(14) 0.0057(15)
C78 0.037(2) 0.046(2) 0.0289(17) 0.0059(16) 0.0058(15) 0.0123(17)
C79 0.041(2) 0.061(3) 0.040(2) 0.0211(19) 0.0142(17) 0.0182(19)
C80 0.050(3) 0.077(3) 0.056(3) 0.033(3) 0.022(2) 0.024(2)
C81 0.057(3) 0.087(4) 0.054(3) 0.042(3) 0.022(2) 0.032(3)
C82 0.048(2) 0.067(3) 0.041(2) 0.018(2) 0.0057(18) 0.021(2)
C83 0.038(2) 0.050(2) 0.0334(19) 0.0035(17) 0.0033(16) 0.0111(18)
C84 0.056(3) 0.103(5) 0.091(4) 0.065(4) 0.041(3) 0.028(3)
C85 0.047(3) 0.141(6) 0.087(4) 0.069(4) 0.025(3) 0.016(3)
C86 0.091(5) 0.104(6) 0.254(12) 0.071(7) 0.094(7) 0.003(5)
C87 0.067(4) 0.220(10) 0.087(5) 0.103(6) 0.036(3) 0.044(5)
C88 0.051(3) 0.076(3) 0.051(3) 0.022(2) 0.003(2) 0.027(2)
C89 0.077(4) 0.107(5) 0.078(4) 0.054(4) 0.015(3) 0.045(4)
C90 0.066(4) 0.118(5) 0.060(3) 0.011(3) -0.016(3) 0.028(4)
C91 0.049(3) 0.069(3) 0.067(3) 0.019(3) 0.007(2) 0.026(2)
C92 0.129(7) 0.120(7) 0.086(5) -0.017(5) -0.002(5) -0.022(5)
Cl3 0.206(3) 0.189(3) 0.122(2) -0.039(2) 0.062(2) -0.035(2)
Cl4 0.160(3) 0.1202(19) 0.194(3) 0.017(2) -0.035(2) -0.0369(18)
Cl5 0.158(3) 0.173(3) 0.237(4) -0.039(3) -0.064(3) 0.021(2)
C93 0.071(7) 0.091(8) 0.057(6) 0.007(6) 0.028(5) 0.003(6)
Cl6 0.164(3) 0.159(2) 0.214(3) 0.122(2) 0.068(2) 0.075(2)
Cl7 0.1056(18) 0.0735(14) 0.1027(17) 0.000 -0.0105(14) 0.000
C94 0.073(8) 0.088(8) 0.061(6) 0.010(6) -0.005(5) -0.002(6)
Cl8 0.0980(18) 0.0782(15) 0.131(2) 0.000 0.0404(16) 0.000
Cl9 0.192(3) 0.167(3) 0.208(3) 0.109(3) -0.029(2) -0.086(2)
C95 0.085(8) 0.079(8) 0.064(7) -0.011(6) 0.027(6) 0.015(6)
Cl10 0.118(3) 0.105(3) 0.0622(17) -0.0161(17) -0.0010(17) 0.017(2)
Cl11 0.115(3) 0.0705(19) 0.150(4) 0.018(2) 0.066(3) 0.0293(19)
Cl12 0.108(3) 0.097(3) 0.183(5) -0.044(3) 0.077(3) -0.020(2)
C96A 0.197(18) 0.060(11) 0.171(12) 0.012(8) -0.020(11) 0.032(10)
Cl13 0.175(10) 0.130(8) 0.167(8) -0.040(6) -0.075(7) 0.066(7)
Cl14 0.141(9) 0.255(15) 0.131(7) 0.068(8) 0.049(7) 0.040(9)
Cl15 0.212(12) 0.068(4) 0.154(9) -0.002(5) -0.028(8) -0.002(5)
C96B 0.130(15) 0.055(9) 0.147(12) 0.009(8) 0.044(10) -0.016(9)
Cl16 0.153(8) 0.064(4) 0.176(9) 0.004(4) 0.083(7) 0.004(4)
Cl17 0.124(7) 0.141(8) 0.165(8) -0.039(6) 0.076(6) -0.051(6)
Cl18 0.134(8) 0.235(13) 0.119(7) 0.070(8) -0.004(6) -0.051(8)

loop_
_atom_type_symbol
_atom_type_description
_atom_type_scat_dispersion_real
_atom_type_scat_dispersion_imag
_atom_type_scat_source
C C 0.0181 0.0091 'International Tables Vol C Tables 4.2.6.8 and 6.1.1.4'
H H 0.0000 0.0000 'International Tables Vol C Tables 4.2.6.8 and 6.1.1.4'
Cl Cl 0.3639 0.7018 'International Tables Vol C Tables 4.2.6.8 and 6.1.1.4'
Cu Cu -1.9646 0.5888 'International Tables Vol C Tables 4.2.6.8 and 6.1.1.4'
N N 0.0311 0.0180 'International Tables Vol C Tables 4.2.6.8 and 6.1.1.4'
O O 0.0492 0.0322 'International Tables Vol C Tables 4.2.6.8 and 6.1.1.4'
Zn Zn -1.5491 0.6778 'International Tables Vol C Tables 4.2.6.8 and 6.1.1.4'

loop_
_geom_angle_atom_site_label_1
_geom_angle_atom_site_label_2
_geom_angle_atom_site_label_3
_geom_angle
_geom_angle_site_symmetry_1
_geom_angle_site_symmetry_3
Cl1 Zn1 N3 101.50(9) . .
Cl1 Zn1 N5 93.87(8) . .
Cl2 Zn1 Cl1 122.82(4) . .
Cl2 Zn1 N3 93.84(8) . .
Cl2 Zn1 N5 101.33(9) . .
N3 Zn1 N5 147.83(13) . .
N4 Zn1 Cl1 118.78(9) . .
N4 Zn1 Cl2 118.39(9) . .
N4 Zn1 N3 74.17(14) . .
N4 Zn1 N5 73.66(14) . .
O1 Cu1 N1 92.98(12) . .
O1 Cu1 N2 176.15(13) . .
O2 Cu1 O1 89.47(12) . .
O2 Cu1 N1 175.17(12) . .
O2 Cu1 N2 93.72(13) . .
N1 Cu1 N2 84.00(13) . .
O3 Cu2 O4 89.79(13) . .
O3 Cu2 N6 93.58(14) . .
O3 Cu2 N7 174.64(13) . .
O4 Cu2 N6 175.96(13) . .
O4 Cu2 N7 92.65(12) . .
N6 Cu2 N7 84.19(12) . .
C1 O1 Cu1 129.2(2) . .
C28 O2 Cu1 128.6(3) . .
C68 O3 Cu2 128.2(3) . .
C83 O4 Cu2 129.4(2) . .
C15 N1 Cu1 125.7(2) . .
C15 N1 C16 121.3(3) . .
C16 N1 Cu1 113.0(2) . .
C17 N2 Cu1 113.2(2) . .
C22 N2 Cu1 124.2(3) . .
C22 N2 C17 122.6(3) . .
C39 N3 Zn1 127.2(3) . .
C39 N3 C43 118.3(4) . .
C43 N3 Zn1 114.3(3) . .
C44 N4 Zn1 119.5(3) . .
C48 N4 Zn1 120.4(3) . .
C48 N4 C44 120.1(4) . .
C49 N5 Zn1 114.4(3) . .
C53 N5 Zn1 127.1(2) . .
C53 N5 C49 118.3(4) . .
C59 N6 Cu2 113.4(2) . .
C62 N6 Cu2 124.7(3) . .
C62 N6 C59 121.7(4) . .
C60 N7 Cu2 113.0(2) . .
C77 N7 Cu2 125.6(2) . .
C77 N7 C60 121.4(3) . .
O1 C1 C2 119.4(3) . .
O1 C1 C6 122.8(3) . .
C6 C1 C2 117.7(3) . .
C1 C2 C7 120.0(4) . .
C3 C2 C1 117.8(4) . .
C3 C2 C7 122.2(4) . .
C2 C3 H3 117.3 . .
C2 C3 C4 125.3(4) . .
C4 C3 H3 117.3 . .
C3 C4 C11 119.6(4) . .
C5 C4 C3 116.7(4) . .
C5 C4 C11 123.7(4) . .
C4 C5 H5 119.4 . .
C4 C5 C6 121.3(4) . .
C6 C5 H5 119.4 . .
C1 C6 C5 121.2(3) . .
C1 C6 C15 123.6(3) . .
C5 C6 C15 115.1(3) . .
C2 C7 C10 111.6(4) . .
C8 C7 C2 109.6(4) . .
C8 C7 C10 107.4(4) . .
C9 C7 C2 110.8(4) . .
C9 C7 C8 109.7(4) . .
C9 C7 C10 107.7(4) . .
C7 C8 H8A 109.5 . .
C7 C8 H8B 109.5 . .
C7 C8 H8C 109.5 . .
H8A C8 H8B 109.5 . .
H8A C8 H8C 109.5 . .
H8B C8 H8C 109.5 . .
C7 C9 H9A 109.5 . .
C7 C9 H9B 109.5 . .
C7 C9 H9C 109.5 . .
H9A C9 H9B 109.5 . .
H9A C9 H9C 109.5 . .
H9B C9 H9C 109.5 . .
C7 C10 H10A 109.5 . .
C7 C10 H10B 109.5 . .
C7 C10 H10C 109.5 . .
H10A C10 H10B 109.5 . .
H10A C10 H10C 109.5 . .
H10B C10 H10C 109.5 . .
C12 C11 C4 111.8(4) . .
C12 C11 C13 108.6(6) . .
C13 C11 C4 109.5(5) . .
C14 C11 C4 109.6(5) . .
C14 C11 C12 107.8(5) . .
C14 C11 C13 109.4(6) . .
C11 C12 H12A 109.5 . .
C11 C12 H12B 109.5 . .
C11 C12 H12C 109.5 . .
H12A C12 H12B 109.5 . .
H12A C12 H12C 109.5 . .
H12B C12 H12C 109.5 . .
C11 C13 H13A 109.5 . .
C11 C13 H13B 109.5 . .
C11 C13 H13C 109.5 . .
H13A C13 H13B 109.5 . .
H13A C13 H13C 109.5 . .
H13B C13 H13C 109.5 . .
C11 C14 H14A 109.5 . .
C11 C14 H14B 109.5 . .
C11 C14 H14C 109.5 . .
H14A C14 H14B 109.5 . .
H14A C14 H14C 109.5 . .
H14B C14 H14C 109.5 . .
N1 C15 C6 125.1(3) . .
N1 C15 H15 117.4 . .
C6 C15 H15 117.4 . .
C17 C16 N1 114.9(3) . .
C21 C16 N1 125.0(3) . .
C21 C16 C17 120.1(3) . .
N2 C17 C16 114.9(3) . .
C18 C17 N2 126.2(3) . .
C18 C17 C16 118.9(4) . .
C17 C18 H18 119.6 . .
C19 C18 C17 120.7(4) . .
C19 C18 H18 119.6 . .
C18 C19 H19 120.0 . .
C18 C19 C20 119.9(4) . .
C20 C19 H19 120.0 . .
C19 C20 C37 122.5(3) . .
C21 C20 C19 119.8(4) . .
C21 C20 C37 117.7(3) . .
C16 C21 H21 119.8 . .
C20 C21 C16 120.4(3) . .
C20 C21 H21 119.8 . .
N2 C22 H22 116.8 . .
N2 C22 C23 126.3(4) . .
C23 C22 H22 116.8 . .
C22 C23 C24 116.0(5) . .
C22 C23 C28 123.8(4) . .
C28 C23 C24 120.0(4) . .
C23 C24 H24 119.2 . .
C25 C24 C23 121.6(5) . .
C25 C24 H24 119.2 . .
C24 C25 C26 117.1(5) . .
C24 C25 C29 122.9(6) . .
C26 C25 C29 120.0(5) . .
C25 C26 H26 117.4 . .
C27 C26 C25 125.3(5) . .
C27 C26 H26 117.4 . .
C26 C27 C28 117.6(5) . .
C26 C27 C33 122.1(5) . .
C28 C27 C33 120.3(4) . .
O2 C28 C23 122.6(4) . .
O2 C28 C27 119.0(4) . .
C23 C28 C27 118.4(4) . .
C30 C29 C25 111.7(6) . .
C30 C29 C31 110.2(7) . .
C30 C29 C32 107.4(7) . .
C31 C29 C25 107.9(7) . .
C32 C29 C25 110.2(6) . .
C32 C29 C31 109.4(8) . .
C29 C30 H30A 109.5 . .
C29 C30 H30B 109.5 . .
C29 C30 H30C 109.5 . .
H30A C30 H30B 109.5 . .
H30A C30 H30C 109.5 . .
H30B C30 H30C 109.5 . .
C29 C31 H31A 109.5 . .
C29 C31 H31B 109.5 . .
C29 C31 H31C 109.5 . .
H31A C31 H31B 109.5 . .
H31A C31 H31C 109.5 . .
H31B C31 H31C 109.5 . .
C29 C32 H32A 109.5 . .
C29 C32 H32B 109.5 . .
C29 C32 H32C 109.5 . .
H32A C32 H32B 109.5 . .
H32A C32 H32C 109.5 . .
H32B C32 H32C 109.5 . .
C27 C33 C36 112.2(5) . .
C34 C33 C27 110.2(4) . .
C34 C33 C35 109.5(5) . .
C34 C33 C36 106.7(6) . .
C35 C33 C27 110.8(5) . .
C35 C33 C36 107.3(5) . .
C33 C34 H34A 109.5 . .
C33 C34 H34B 109.5 . .
C33 C34 H34C 109.5 . .
H34A C34 H34B 109.5 . .
H34A C34 H34C 109.5 . .
H34B C34 H34C 109.5 . .
C33 C35 H35A 109.5 . .
C33 C35 H35B 109.5 . .
C33 C35 H35C 109.5 . .
H35A C35 H35B 109.5 . .
H35A C35 H35C 109.5 . .
H35B C35 H35C 109.5 . .
C33 C36 H36A 109.5 . .
C33 C36 H36B 109.5 . .
C33 C36 H36C 109.5 . .
H36A C36 H36B 109.5 . .
H36A C36 H36C 109.5 . .
H36B C36 H36C 109.5 . .
C38 C37 C20 172.5(4) . .
C37 C38 C39 176.4(4) . .
N3 C39 C38 118.2(3) . .
N3 C39 C40 122.0(4) . .
C40 C39 C38 119.7(4) . .
C39 C40 H40 120.4 . .
C41 C40 C39 119.2(5) . .
C41 C40 H40 120.4 . .
C40 C41 H41 120.5 . .
C42 C41 C40 119.0(5) . .
C42 C41 H41 120.5 . .
C41 C42 H42 120.0 . .
C41 C42 C43 120.1(5) . .
C43 C42 H42 120.0 . .
N3 C43 C42 121.3(5) . .
N3 C43 C44 115.6(4) . .
C42 C43 C44 123.1(4) . .
N4 C44 C43 116.3(4) . .
N4 C44 C45 120.6(6) . .
C45 C44 C43 123.0(5) . .
C44 C45 H45 120.4 . .
C46 C45 C44 119.2(6) . .
C46 C45 H45 120.4 . .
C45 C46 H46 119.8 . .
C45 C46 C47 120.4(5) . .
C47 C46 H46 119.8 . .
C46 C47 H47 121.0 . .
C46 C47 C48 118.1(6) . .
C48 C47 H47 121.0 . .
N4 C48 C47 121.6(6) . .
N4 C48 C49 116.3(4) . .
C47 C48 C49 122.1(5) . .
N5 C49 C48 115.1(4) . .
N5 C49 C50 121.9(5) . .
C50 C49 C48 123.0(4) . .
C49 C50 H50 120.1 . .
C51 C50 C49 119.8(4) . .
C51 C50 H50 120.1 . .
C50 C51 H51 120.4 . .
C50 C51 C52 119.2(4) . .
C52 C51 H51 120.4 . .
C51 C52 H52 120.8 . .
C51 C52 C53 118.5(5) . .
C53 C52 H52 120.8 . .
N5 C53 C52 122.3(4) . .
N5 C53 C54 118.3(3) . .
C52 C53 C54 119.3(4) . .
C55 C54 C53 176.0(4) . .
C54 C55 C56 172.5(4) . .
C57 C56 C55 122.7(3) . .
C61 C56 C55 117.6(3) . .
C61 C56 C57 119.7(3) . .
C56 C57 H57 119.9 . .
C58 C57 C56 120.2(4) . .
C58 C57 H57 119.9 . .
C57 C58 H58 119.7 . .
C57 C58 C59 120.6(4) . .
C59 C58 H58 119.7 . .
N6 C59 C60 114.3(3) . .
C58 C59 N6 126.6(4) . .
C58 C59 C60 119.1(3) . .
N7 C60 C59 115.0(3) . .
C61 C60 N7 124.9(3) . .
C61 C60 C59 120.1(3) . .
C56 C61 H61 119.9 . .
C60 C61 C56 120.2(3) . .
C60 C61 H61 119.9 . .
N6 C62 H62 117.0 . .
N6 C62 C63 125.9(5) . .
C63 C62 H62 117.0 . .
C62 C63 C68 123.3(4) . .
C64 C63 C62 115.3(5) . .
C64 C63 C68 121.2(5) . .
C63 C64 H64 119.4 . .
C65 C64 C63 121.2(6) . .
C65 C64 H64 119.4 . .
C64 C65 C66 116.8(5) . .
C64 C65 C69 123.0(7) . .
C66 C65 C69 120.1(6) . .
C65 C66 H66 116.9 . .
C67 C66 C65 126.2(5) . .
C67 C66 H66 116.9 . .
C66 C67 C68 117.0(6) . .
C66 C67 C73 123.0(5) . .
C68 C67 C73 119.9(5) . .
O3 C68 C63 123.5(4) . .
O3 C68 C67 119.1(5) . .
C63 C68 C67 117.4(5) . .
C65 C69 C71 106.5(8) . .
C70 C69 C65 111.4(7) . .
C70 C69 C71 111.5(10) . .
C70 C69 C72 106.7(9) . .
C72 C69 C65 110.6(8) . .
C72 C69 C71 110.2(9) . .
C69 C70 H70A 109.5 . .
C69 C70 H70B 109.5 . .
C69 C70 H70C 109.5 . .
H70A C70 H70B 109.5 . .
H70A C70 H70C 109.5 . .
H70B C70 H70C 109.5 . .
C69 C71 H71A 109.5 . .
C69 C71 H71B 109.5 . .
C69 C71 H71C 109.5 . .
H71A C71 H71B 109.5 . .
H71A C71 H71C 109.5 . .
H71B C71 H71C 109.5 . .
C69 C72 H72A 109.5 . .
C69 C72 H72B 109.5 . .
C69 C72 H72C 109.5 . .
H72A C72 H72B 109.5 . .
H72A C72 H72C 109.5 . .
H72B C72 H72C 109.5 . .
C67 C73 C75 108.7(6) . .
C67 C73 C76 111.5(6) . .
C74 C73 C67 110.5(5) . .
C74 C73 C75 111.8(6) . .
C74 C73 C76 108.1(6) . .
C76 C73 C75 106.2(5) . .
C73 C74 H74A 109.5 . .
C73 C74 H74B 109.5 . .
C73 C74 H74C 109.5 . .
H74A C74 H74B 109.5 . .
H74A C74 H74C 109.5 . .
H74B C74 H74C 109.5 . .
C73 C75 H75A 109.5 . .
C73 C75 H75B 109.5 . .
C73 C75 H75C 109.5 . .
H75A C75 H75B 109.5 . .
H75A C75 H75C 109.5 . .
H75B C75 H75C 109.5 . .
C73 C76 H76A 109.5 . .
C73 C76 H76B 109.5 . .
C73 C76 H76C 109.5 . .
H76A C76 H76B 109.5 . .
H76A C76 H76C 109.5 . .
H76B C76 H76C 109.5 . .
N7 C77 C78 125.6(3) . .
C77 C78 C83 123.2(4) . .
C79 C78 C77 115.9(3) . .
C79 C78 C83 120.7(4) . .
C78 C79 H79 118.6 . .
C80 C79 C78 122.9(4) . .
C80 C79 H79 118.6 . .
C79 C80 C81 115.6(4) . .
C79 C80 C84 124.0(4) . .
C81 C80 C84 120.3(4) . .
C80 C81 H81 117.5 . .
C82 C81 C80 125.0(4) . .
C82 C81 H81 117.5 . .
C81 C82 C83 118.6(4) . .
C81 C82 C88 121.3(4) . .
C83 C82 C88 120.1(4) . .
O4 C83 C78 122.9(4) . .
O4 C83 C82 120.0(4) . .
C78 C83 C82 117.1(4) . .
C85 C84 C80 112.2(4) . .
C85 C84 C86 108.2(7) . .
C85 C84 C87 108.5(5) . .
C86 C84 C80 108.4(5) . .
C87 C84 C80 109.7(6) . .
C87 C84 C86 109.8(6) . .
C84 C85 H85A 109.5 . .
C84 C85 H85B 109.5 . .
C84 C85 H85C 109.5 . .
H85A C85 H85B 109.5 . .
H85A C85 H85C 109.5 . .
H85B C85 H85C 109.5 . .
C84 C86 H86A 109.5 . .
C84 C86 H86B 109.5 . .
C84 C86 H86C 109.5 . .
H86A C86 H86B 109.5 . .
H86A C86 H86C 109.5 . .
H86B C86 H86C 109.5 . .
C84 C87 H87A 109.5 . .
C84 C87 H87B 109.5 . .
C84 C87 H87C 109.5 . .
H87A C87 H87B 109.5 . .
H87A C87 H87C 109.5 . .
H87B C87 H87C 109.5 . .
C82 C88 C90 108.9(4) . .
C89 C88 C82 111.9(4) . .
C89 C88 C90 107.8(5) . .
C91 C88 C82 110.8(4) . .
C91 C88 C89 108.3(5) . .
C91 C88 C90 109.1(5) . .
C88 C89 H89A 109.5 . .
C88 C89 H89B 109.5 . .
C88 C89 H89C 109.5 . .
H89A C89 H89B 109.5 . .
H89A C89 H89C 109.5 . .
H89B C89 H89C 109.5 . .
C88 C90 H90A 109.5 . .
C88 C90 H90B 109.5 . .
C88 C90 H90C 109.5 . .
H90A C90 H90B 109.5 . .
H90A C90 H90C 109.5 . .
H90B C90 H90C 109.5 . .
C88 C91 H91A 109.5 . .
C88 C91 H91B 109.5 . .
C88 C91 H91C 109.5 . .
H91A C91 H91B 109.5 . .
H91A C91 H91C 109.5 . .
H91B C91 H91C 109.5 . .
Cl3 C92 H92 106.8 . .
Cl4 C92 H92 106.8 . .
Cl4 C92 Cl3 113.6(6) . .
Cl4 C92 Cl5 112.0(6) . .
Cl5 C92 H92 106.8 . .
Cl5 C92 Cl3 110.3(5) . .
Cl6 C93 H93 110.3 2_655 .
Cl6 C93 H93 110.3 . .
Cl6 C93 Cl6 110.7(7) 2_655 .
Cl6 C93 Cl7 114.1(7) 2_655 .
Cl7 C93 H93 110.3 . .
Cl7 C93 Cl6 100.7(6) . .
C93 Cl6 C93 40.7(7) 2_655 .
C93 Cl7 C93 42.8(7) . 2_655
Cl8 C94 H94 110.4 . .
Cl8 C94 Cl9 101.4(6) . .
Cl9 C94 H94 110.4 . .
Cl9 C94 H94 110.4 2_655 .
Cl9 C94 Cl8 114.9(7) 2_655 .
Cl9 C94 Cl9 109.1(7) 2_655 .
C94 Cl8 C94 43.4(8) 2_655 .
C94 Cl9 C94 40.4(7) 2_655 .
Cl10 C95 H95 106.4 . .
Cl11 C95 H95 106.4 . .
Cl11 C95 Cl10 115.1(8) . .
Cl11 C95 Cl12 109.0(8) . .
Cl12 C95 H95 106.4 . .
Cl12 C95 Cl10 112.8(6) . .
Cl13 C96A H96A 115.9 . .
Cl13 C96A Cl15 99.9(13) . .
Cl14 C96A H96A 115.9 . .
Cl14 C96A Cl13 111.1(16) . .
Cl14 C96A Cl15 95.4(12) . .
Cl15 C96A H96A 115.9 . .
Cl16 C96B H96B 113.5 . .
Cl17 C96B H96B 113.5 . .
Cl17 C96B Cl16 103.9(13) . .
Cl17 C96B Cl18 107.8(14) . .
Cl18 C96B H96B 113.5 . .
Cl18 C96B Cl16 103.6(12) . .

loop_
_geom_bond_atom_site_label_1
_geom_bond_atom_site_label_2
_geom_bond_distance
_geom_bond_site_symmetry_2
Zn1 Cl1 2.2428(10) .
Zn1 Cl2 2.2417(10) .
Zn1 N3 2.284(3) .
Zn1 N4 2.113(3) .
Zn1 N5 2.288(3) .
Cu1 O1 1.895(3) .
Cu1 O2 1.887(3) .
Cu1 N1 1.936(3) .
Cu1 N2 1.936(3) .
Cu2 O3 1.887(3) .
Cu2 O4 1.896(3) .
Cu2 N6 1.940(3) .
Cu2 N7 1.940(3) .
O1 C1 1.305(5) .
O2 C28 1.300(5) .
O3 C68 1.297(6) .
O4 C83 1.296(5) .
N1 C15 1.305(5) .
N1 C16 1.409(4) .
N2 C17 1.405(5) .
N2 C22 1.313(5) .
N3 C39 1.343(6) .
N3 C43 1.346(5) .
N4 C44 1.354(6) .
N4 C48 1.330(6) .
N5 C49 1.342(5) .
N5 C53 1.340(6) .
N6 C59 1.416(5) .
N6 C62 1.306(5) .
N7 C60 1.415(4) .
N7 C77 1.302(5) .
C1 C2 1.431(5) .
C1 C6 1.421(5) .
C2 C3 1.380(6) .
C2 C7 1.546(6) .
C3 H3 0.9500 .
C3 C4 1.412(6) .
C4 C5 1.364(6) .
C4 C11 1.541(6) .
C5 H5 0.9500 .
C5 C6 1.424(5) .
C6 C15 1.429(5) .
C7 C8 1.531(8) .
C7 C9 1.528(7) .
C7 C10 1.547(6) .
C8 H8A 0.9800 .
C8 H8B 0.9800 .
C8 H8C 0.9800 .
C9 H9A 0.9800 .
C9 H9B 0.9800 .
C9 H9C 0.9800 .
C10 H10A 0.9800 .
C10 H10B 0.9800 .
C10 H10C 0.9800 .
C11 C12 1.528(7) .
C11 C13 1.537(10) .
C11 C14 1.520(8) .
C12 H12A 0.9800 .
C12 H12B 0.9800 .
C12 H12C 0.9800 .
C13 H13A 0.9800 .
C13 H13B 0.9800 .
C13 H13C 0.9800 .
C14 H14A 0.9800 .
C14 H14B 0.9800 .
C14 H14C 0.9800 .
C15 H15 0.9500 .
C16 C17 1.407(5) .
C16 C21 1.389(5) .
C17 C18 1.399(5) .
C18 H18 0.9500 .
C18 C19 1.384(6) .
C19 H19 0.9500 .
C19 C20 1.403(6) .
C20 C21 1.387(5) .
C20 C37 1.431(6) .
C21 H21 0.9500 .
C22 H22 0.9500 .
C22 C23 1.404(6) .
C23 C24 1.427(6) .
C23 C28 1.423(7) .
C24 H24 0.9500 .
C24 C25 1.364(8) .
C25 C26 1.392(9) .
C25 C29 1.537(7) .
C26 H26 0.9500 .
C26 C27 1.388(7) .
C27 C28 1.427(6) .
C27 C33 1.539(8) .
C29 C30 1.519(11) .
C29 C31 1.522(13) .
C29 C32 1.521(10) .
C30 H30A 0.9800 .
C30 H30B 0.9800 .
C30 H30C 0.9800 .
C31 H31A 0.9800 .
C31 H31B 0.9800 .
C31 H31C 0.9800 .
C32 H32A 0.9800 .
C32 H32B 0.9800 .
C32 H32C 0.9800 .
C33 C34 1.515(9) .
C33 C35 1.530(8) .
C33 C36 1.555(7) .
C34 H34A 0.9800 .
C34 H34B 0.9800 .
C34 H34C 0.9800 .
C35 H35A 0.9800 .
C35 H35B 0.9800 .
C35 H35C 0.9800 .
C36 H36A 0.9800 .
C36 H36B 0.9800 .
C36 H36C 0.9800 .
C37 C38 1.196(6) .
C38 C39 1.430(6) .
C39 C40 1.401(6) .
C40 H40 0.9500 .
C40 C41 1.370(7) .
C41 H41 0.9500 .
C41 C42 1.358(8) .
C42 H42 0.9500 .
C42 C43 1.399(7) .
C43 C44 1.472(8) .
C44 C45 1.393(7) .
C45 H45 0.9500 .
C45 C46 1.365(11) .
C46 H46 0.9500 .
C46 C47 1.383(11) .
C47 H47 0.9500 .
C47 C48 1.399(7) .
C48 C49 1.482(7) .
C49 C50 1.388(7) .
C50 H50 0.9500 .
C50 C51 1.370(8) .
C51 H51 0.9500 .
C51 C52 1.372(7) .
C52 H52 0.9500 .
C52 C53 1.407(6) .
C53 C54 1.430(5) .
C54 C55 1.196(6) .
C55 C56 1.428(5) .
C56 C57 1.404(5) .
C56 C61 1.392(5) .
C57 H57 0.9500 .
C57 C58 1.380(6) .
C58 H58 0.9500 .
C58 C59 1.386(6) .
C59 C60 1.421(5) .
C60 C61 1.379(5) .
C61 H61 0.9500 .
C62 H62 0.9500 .
C62 C63 1.417(6) .
C63 C64 1.416(7) .
C63 C68 1.420(7) .
C64 H64 0.9500 .
C64 C65 1.365(8) .
C65 C66 1.386(10) .
C65 C69 1.540(9) .
C66 H66 0.9500 .
C66 C67 1.381(9) .
C67 C68 1.444(6) .
C67 C73 1.539(9) .
C69 C70 1.510(13) .
C69 C71 1.576(15) .
C69 C72 1.521(11) .
C70 H70A 0.9800 .
C70 H70B 0.9800 .
C70 H70C 0.9800 .
C71 H71A 0.9800 .
C71 H71B 0.9800 .
C71 H71C 0.9800 .
C72 H72A 0.9800 .
C72 H72B 0.9800 .
C72 H72C 0.9800 .
C73 C74 1.528(11) .
C73 C75 1.553(8) .
C73 C76 1.547(7) .
C74 H74A 0.9800 .
C74 H74B 0.9800 .
C74 H74C 0.9800 .
C75 H75A 0.9800 .
C75 H75B 0.9800 .
C75 H75C 0.9800 .
C76 H76A 0.9800 .
C76 H76B 0.9800 .
C76 H76C 0.9800 .
C77 C78 1.415(5) .
C78 C79 1.408(6) .
C78 C83 1.434(5) .
C79 H79 0.9500 .
C79 C80 1.369(6) .
C80 C81 1.421(6) .
C80 C84 1.544(7) .
C81 H81 0.9500 .
C81 C82 1.380(7) .
C82 C83 1.437(6) .
C82 C88 1.545(6) .
C84 C85 1.512(7) .
C84 C86 1.537(12) .
C84 C87 1.523(9) .
C85 H85A 0.9800 .
C85 H85B 0.9800 .
C85 H85C 0.9800 .
C86 H86A 0.9800 .
C86 H86B 0.9800 .
C86 H86C 0.9800 .
C87 H87A 0.9800 .
C87 H87B 0.9800 .
C87 H87C 0.9800 .
C88 C89 1.523(7) .
C88 C90 1.547(9) .
C88 C91 1.519(7) .
C89 H89A 0.9800 .
C89 H89B 0.9800 .
C89 H89C 0.9800 .
C90 H90A 0.9800 .
C90 H90B 0.9800 .
C90 H90C 0.9800 .
C91 H91A 0.9800 .
C91 H91B 0.9800 .
C91 H91C 0.9800 .
C92 H92 1.0000 .
C92 Cl3 1.776(9) .
C92 Cl4 1.660(9) .
C92 Cl5 1.711(10) .
C93 H93 1.0000 .
C93 Cl6 1.914(13) .
C93 Cl6 1.618(13) 2_655
C93 Cl7 1.724(12) .
Cl6 C93 1.618(13) 2_655
Cl7 C93 1.724(12) 2_655
C94 H94 1.0000 .
C94 Cl8 1.697(12) .
C94 Cl9 1.918(13) .
C94 Cl9 1.626(14) 2_655
Cl8 C94 1.697(12) 2_655
Cl9 C94 1.626(14) 2_655
C95 H95 1.0000 .
C95 Cl10 1.741(12) .
C95 Cl11 1.692(12) .
C95 Cl12 1.721(14) .
C96A H96A 1.0000 .
C96A Cl13 1.739(19) .
C96A Cl14 1.724(19) .
C96A Cl15 1.796(18) .
C96B H96B 1.0000 .
C96B Cl16 1.763(17) .
C96B Cl17 1.722(18) .
C96B Cl18 1.741(18) .

loop_
_geom_torsion_atom_site_label_1
_geom_torsion_atom_site_label_2
_geom_torsion_atom_site_label_3
_geom_torsion_atom_site_label_4
_geom_torsion
_geom_torsion_site_symmetry_1
_geom_torsion_site_symmetry_4
Zn1 N3 C39 C38 -9.6(5) . .
Zn1 N3 C39 C40 173.3(3) . .
Zn1 N3 C43 C42 -176.6(3) . .
Zn1 N3 C43 C44 4.2(4) . .
Zn1 N4 C44 C43 -1.1(5) . .
Zn1 N4 C44 C45 180.0(4) . .
Zn1 N4 C48 C47 -179.4(4) . .
Zn1 N4 C48 C49 0.3(5) . .
Zn1 N5 C49 C48 5.1(4) . .
Zn1 N5 C49 C50 -175.5(3) . .
Zn1 N5 C53 C52 172.7(3) . .
Zn1 N5 C53 C54 -9.8(5) . .
Cu1 O1 C1 C2 175.9(3) . .
Cu1 O1 C1 C6 -4.0(6) . .
Cu1 O2 C28 C23 -11.7(6) . .
Cu1 O2 C28 C27 168.0(3) . .
Cu1 N1 C15 C6 -7.4(5) . .
Cu1 N1 C16 C17 -3.8(4) . .
Cu1 N1 C16 C21 174.6(3) . .
Cu1 N2 C17 C16 1.0(4) . .
Cu1 N2 C17 C18 -178.8(3) . .
Cu1 N2 C22 C23 -2.9(6) . .
Cu2 O3 C68 C63 -12.0(6) . .
Cu2 O3 C68 C67 167.8(3) . .
Cu2 O4 C83 C78 -1.8(6) . .
Cu2 O4 C83 C82 177.2(3) . .
Cu2 N6 C59 C58 -178.8(3) . .
Cu2 N6 C59 C60 1.0(4) . .
Cu2 N6 C62 C63 -2.5(6) . .
Cu2 N7 C60 C59 -3.7(4) . .
Cu2 N7 C60 C61 174.5(3) . .
Cu2 N7 C77 C78 -7.8(5) . .
O1 Cu1 O2 C28 -174.1(4) . .
O1 C1 C2 C3 -179.0(4) . .
O1 C1 C2 C7 1.1(6) . .
O1 C1 C6 C5 -179.2(4) . .
O1 C1 C6 C15 6.3(6) . .
O2 Cu1 O1 C1 173.9(3) . .
O3 Cu2 O4 C83 171.2(4) . .
O4 Cu2 O3 C68 -173.3(4) . .
N1 Cu1 O1 C1 -1.9(3) . .
N1 C16 C17 N2 1.8(4) . .
N1 C16 C17 C18 -178.4(3) . .
N1 C16 C21 C20 179.2(3) . .
N2 Cu1 O2 C28 8.0(4) . .
N2 C17 C18 C19 178.5(4) . .
N2 C22 C23 C24 -174.5(4) . .
N2 C22 C23 C28 0.9(7) . .
N3 C39 C40 C41 2.2(6) . .
N3 C43 C44 N4 -2.3(5) . .
N3 C43 C44 C45 176.7(5) . .
N4 C44 C45 C46 -0.3(9) . .
N4 C48 C49 N5 -3.7(5) . .
N4 C48 C49 C50 176.8(4) . .
N5 C49 C50 C51 2.0(7) . .
N6 Cu2 O3 C68 8.9(4) . .
N6 C59 C60 N7 1.8(4) . .
N6 C59 C60 C61 -176.5(3) . .
N6 C62 C63 C64 -173.7(5) . .
N6 C62 C63 C68 1.5(7) . .
N7 Cu2 O4 C83 -4.1(4) . .
N7 C60 C61 C56 178.8(3) . .
N7 C77 C78 C79 -175.1(4) . .
N7 C77 C78 C83 -0.4(6) . .
C1 C2 C3 C4 -1.9(8) . .
C1 C2 C7 C8 61.8(5) . .
C1 C2 C7 C9 -59.4(6) . .
C1 C2 C7 C10 -179.3(4) . .
C1 C6 C15 N1 -0.3(6) . .
C2 C1 C6 C5 0.8(6) . .
C2 C1 C6 C15 -173.6(4) . .
C2 C3 C4 C5 1.0(8) . .
C2 C3 C4 C11 179.0(5) . .
C3 C2 C7 C8 -118.1(5) . .
C3 C2 C7 C9 120.7(5) . .
C3 C2 C7 C10 0.8(7) . .
C3 C4 C5 C6 0.9(7) . .
C3 C4 C11 C12 178.5(5) . .
C3 C4 C11 C13 -61.0(7) . .
C3 C4 C11 C14 59.0(7) . .
C4 C5 C6 C1 -1.8(6) . .
C4 C5 C6 C15 173.1(4) . .
C5 C4 C11 C12 -3.7(8) . .
C5 C4 C11 C13 116.8(6) . .
C5 C4 C11 C14 -123.2(6) . .
C5 C6 C15 N1 -175.0(4) . .
C6 C1 C2 C3 1.0(6) . .
C6 C1 C2 C7 -179.0(4) . .
C7 C2 C3 C4 178.0(5) . .
C11 C4 C5 C6 -177.0(5) . .
C15 N1 C16 C17 174.6(3) . .
C15 N1 C16 C21 -7.1(5) . .
C16 N1 C15 C6 174.5(3) . .
C16 C17 C18 C19 -1.3(6) . .
C17 N2 C22 C23 174.3(4) . .
C17 C16 C21 C20 -2.6(5) . .
C17 C18 C19 C20 -1.3(6) . .
C18 C19 C20 C21 2.0(6) . .
C18 C19 C20 C37 -177.3(4) . .
C19 C20 C21 C16 -0.1(5) . .
C21 C16 C17 N2 -176.6(3) . .
C21 C16 C17 C18 3.2(5) . .
C22 N2 C17 C16 -176.5(3) . .
C22 N2 C17 C18 3.8(6) . .
C22 C23 C24 C25 173.8(5) . .
C22 C23 C28 O2 6.7(7) . .
C22 C23 C28 C27 -173.0(4) . .
C23 C24 C25 C26 0.3(9) . .
C23 C24 C25 C29 -178.1(6) . .
C24 C23 C28 O2 -178.1(4) . .
C24 C23 C28 C27 2.2(7) . .
C24 C25 C26 C27 0.8(10) . .
C24 C25 C29 C30 -12.5(11) . .
C24 C25 C29 C31 108.8(8) . .
C24 C25 C29 C32 -131.8(8) . .
C25 C26 C27 C28 -0.4(9) . .
C25 C26 C27 C33 -179.0(6) . .
C26 C25 C29 C30 169.1(7) . .
C26 C25 C29 C31 -69.6(9) . .
C26 C25 C29 C32 49.8(10) . .
C26 C27 C28 O2 179.1(4) . .
C26 C27 C28 C23 -1.2(7) . .
C26 C27 C33 C34 118.0(6) . .
C26 C27 C33 C35 -120.7(6) . .
C26 C27 C33 C36 -0.7(8) . .
C28 C23 C24 C25 -1.8(8) . .
C28 C27 C33 C34 -60.6(6) . .
C28 C27 C33 C35 60.7(6) . .
C28 C27 C33 C36 -179.3(6) . .
C29 C25 C26 C27 179.3(6) . .
C33 C27 C28 O2 -2.2(7) . .
C33 C27 C28 C23 177.5(4) . .
C37 C20 C21 C16 179.3(3) . .
C38 C39 C40 C41 -174.8(4) . .
C39 N3 C43 C42 -1.3(6) . .
C39 N3 C43 C44 179.5(3) . .
C39 C40 C41 C42 -0.4(7) . .
C40 C41 C42 C43 -2.1(7) . .
C41 C42 C43 N3 3.1(7) . .
C41 C42 C43 C44 -177.8(4) . .
C42 C43 C44 N4 178.5(4) . .
C42 C43 C44 C45 -2.5(7) . .
C43 N3 C39 C38 175.7(3) . .
C43 N3 C39 C40 -1.3(6) . .
C43 C44 C45 C46 -179.2(6) . .
C44 N4 C48 C47 0.0(7) . .
C44 N4 C48 C49 179.6(4) . .
C44 C45 C46 C47 -0.6(11) . .
C45 C46 C47 C48 1.1(11) . .
C46 C47 C48 N4 -0.8(9) . .
C46 C47 C48 C49 179.5(6) . .
C47 C48 C49 N5 176.0(5) . .
C47 C48 C49 C50 -3.5(7) . .
C48 N4 C44 C43 179.6(4) . .
C48 N4 C44 C45 0.6(7) . .
C48 C49 C50 C51 -178.6(4) . .
C49 N5 C53 C52 -1.7(6) . .
C49 N5 C53 C54 175.8(3) . .
C49 C50 C51 C52 -1.6(7) . .
C50 C51 C52 C53 -0.4(7) . .
C51 C52 C53 N5 2.1(6) . .
C51 C52 C53 C54 -175.4(4) . .
C53 N5 C49 C48 -179.8(3) . .
C53 N5 C49 C50 -0.4(6) . .
C55 C56 C57 C58 -177.0(4) . .
C55 C56 C61 C60 179.2(3) . .
C56 C57 C58 C59 -1.0(6) . .
C57 C56 C61 C60 0.9(5) . .
C57 C58 C59 N6 178.5(4) . .
C57 C58 C59 C60 -1.2(6) . .
C58 C59 C60 N7 -178.4(3) . .
C58 C59 C60 C61 3.3(5) . .
C59 N6 C62 C63 172.9(4) . .
C59 C60 C61 C56 -3.1(5) . .
C60 N7 C77 C78 175.2(3) . .
C61 C56 C57 C58 1.2(6) . .
C62 N6 C59 C58 5.3(6) . .
C62 N6 C59 C60 -174.9(3) . .
C62 C63 C64 C65 173.4(5) . .
C62 C63 C68 O3 6.0(7) . .
C62 C63 C68 C67 -173.8(4) . .
C63 C64 C65 C66 1.2(9) . .
C63 C64 C65 C69 -175.4(7) . .
C64 C63 C68 O3 -179.1(5) . .
C64 C63 C68 C67 1.2(7) . .
C64 C65 C66 C67 0.2(10) . .
C64 C65 C69 C70 -17.1(12) . .
C64 C65 C69 C71 104.6(10) . .
C64 C65 C69 C72 -135.7(9) . .
C65 C66 C67 C68 -0.9(9) . .
C65 C66 C67 C73 -177.7(6) . .
C66 C65 C69 C70 166.3(8) . .
C66 C65 C69 C71 -72.0(10) . .
C66 C65 C69 C72 47.7(12) . .
C66 C67 C68 O3 -179.6(5) . .
C66 C67 C68 C63 0.2(7) . .
C66 C67 C73 C74 114.9(6) . .
C66 C67 C73 C75 -122.1(6) . .
C66 C67 C73 C76 -5.3(9) . .
C68 C63 C64 C65 -1.9(8) . .
C68 C67 C73 C74 -61.8(6) . .
C68 C67 C73 C75 61.2(7) . .
C68 C67 C73 C76 177.9(6) . .
C69 C65 C66 C67 177.0(7) . .
C73 C67 C68 O3 -2.6(7) . .
C73 C67 C68 C63 177.1(5) . .
C77 N7 C60 C59 173.6(3) . .
C77 N7 C60 C61 -8.2(5) . .
C77 C78 C79 C80 172.8(4) . .
C77 C78 C83 O4 5.5(6) . .
C77 C78 C83 C82 -173.5(4) . .
C78 C79 C80 C81 1.4(8) . .
C78 C79 C80 C84 -177.9(5) . .
C79 C78 C83 O4 -180.0(4) . .
C79 C78 C83 C82 1.0(6) . .
C79 C80 C81 C82 0.3(9) . .
C79 C80 C84 C85 -1.7(9) . .
C79 C80 C84 C86 117.7(7) . .
C79 C80 C84 C87 -122.3(6) . .
C80 C81 C82 C83 -1.3(9) . .
C80 C81 C82 C88 178.5(5) . .
C81 C80 C84 C85 179.1(6) . .
C81 C80 C84 C86 -61.5(8) . .
C81 C80 C84 C87 58.4(8) . .
C81 C82 C83 O4 -178.5(4) . .
C81 C82 C83 C78 0.6(7) . .
C81 C82 C88 C89 0.1(8) . .
C81 C82 C88 C90 -118.9(6) . .
C81 C82 C88 C91 121.1(6) . .
C83 C78 C79 C80 -2.1(7) . .
C83 C82 C88 C89 179.9(5) . .
C83 C82 C88 C90 60.8(6) . .
C83 C82 C88 C91 -59.1(6) . .
C84 C80 C81 C82 179.6(6) . .
C88 C82 C83 O4 1.8(7) . .
C88 C82 C83 C78 -179.2(4) . .
Cl6 C93 Cl7 C93 47.9(9) . 2_655
Cl6 C93 Cl7 C93 -70.7(10) 2_655 2_655
Cl9 C94 Cl8 C94 -47.5(9) . 2_655
Cl9 C94 Cl8 C94 70.0(11) 2_655 2_655
